data_7215260
loop_
_publ_author_name
'Taylor, Rupert G. D.'
'Yeo, Benjamin R.'
'Hallett, Andrew J.'
'Kariuki, Benson M.'
'Pope, Simon J. A.'

_publ_section_title
;
 An organometallic complex revealing an unexpected, reversible,
 temperature induced SC--SC transformation
;
_journal_issue 21
_journal_name_full CrystEngComm
_journal_page_first 4641
_journal_paper_doi 10.1039/c4ce00070f
_journal_volume 16
_journal_year 2014
_chemical_formula_moiety 'C12 H9 Br N2 O'
_chemical_formula_sum 'C12 H9 Br N2 O'
_chemical_formula_weight 277.12
_chemical_name_systematic
;
?
;
_space_group_IT_number 14
_symmetry_cell_setting monoclinic
_symmetry_space_group_name_Hall '-P 2yab'
_symmetry_space_group_name_H-M 'P 1 21/a 1'
_atom_sites_solution_hydrogens geom
_atom_sites_solution_primary direct
_atom_sites_solution_secondary difmap
_audit_creation_method SHELXL-97
_cell_angle_alpha 90.00
_cell_angle_beta 104.327(2)
_cell_angle_gamma 90.00
_cell_formula_units_Z 4
_cell_length_a 12.8722(4)
_cell_length_b 4.9256(2)
_cell_length_c 17.5710(5)
_cell_measurement_reflns_used 2138
_cell_measurement_temperature 150(2)
_cell_measurement_theta_max 27.49
_cell_measurement_theta_min 3.54
_cell_volume 1079.41(6)
_computing_cell_refinement DENZO/SCALEPACK
_computing_data_collection 'cOLLECT,Nonius BV, 1997-2001'
_computing_data_reduction DENZO/SCALEPACK
_computing_structure_refinement SHELXL-97
_computing_structure_solution SHELXs-97
_diffrn_ambient_temperature 150(2)
_diffrn_measured_fraction_theta_full 0.992
_diffrn_measured_fraction_theta_max 0.992
_diffrn_measurement_device_type 'Nonius Kappa CCD'
_diffrn_measurement_method CCD
_diffrn_radiation_monochromator graphite
_diffrn_radiation_source 'fine-focus sealed tube'
_diffrn_radiation_type MoK\a
_diffrn_radiation_wavelength 0.71073
_diffrn_reflns_av_R_equivalents 0.0369
_diffrn_reflns_av_sigmaI/netI 0.0421
_diffrn_reflns_limit_h_max 16
_diffrn_reflns_limit_h_min -16
_diffrn_reflns_limit_k_max 6
_diffrn_reflns_limit_k_min -5
_diffrn_reflns_limit_l_max 22
_diffrn_reflns_limit_l_min -22
_diffrn_reflns_number 3995
_diffrn_reflns_theta_full 27.49
_diffrn_reflns_theta_max 27.49
_diffrn_reflns_theta_min 3.54
_exptl_absorpt_coefficient_mu 3.786
_exptl_absorpt_correction_T_max 0.6005
_exptl_absorpt_correction_T_min 0.3964
_exptl_absorpt_correction_type empirical
_exptl_absorpt_process_details Denzo/Scalepack
_exptl_crystal_density_diffrn 1.705
_exptl_crystal_density_method 'not measured'
_exptl_crystal_F_000 552
_exptl_crystal_size_max 0.30
_exptl_crystal_size_mid 0.15
_exptl_crystal_size_min 0.15
_refine_diff_density_max 0.384
_refine_diff_density_min -0.570
_refine_diff_density_rms 0.088
_refine_ls_extinction_coef 0.0277(19)
_refine_ls_extinction_expression Fc^*^=kFc[1+0.001xFc^2^\l^3^/sin(2\q)]^-1/4^
_refine_ls_extinction_method SHELXL
_refine_ls_goodness_of_fit_ref 1.031
_refine_ls_hydrogen_treatment constr
_refine_ls_matrix_type full
_refine_ls_number_parameters 146
_refine_ls_number_reflns 2464
_refine_ls_number_restraints 0
_refine_ls_restrained_S_all 1.031
_refine_ls_R_factor_all 0.0442
_refine_ls_R_factor_gt 0.0355
_refine_ls_shift/su_max 0.000
_refine_ls_shift/su_mean 0.000
_refine_ls_structure_factor_coef Fsqd
_refine_ls_weighting_details 'calc w=1/[\s^2^(Fo^2^)+(0.0367P)^2^+1.3589P] where P=(Fo^2^+2Fc^2^)/3'
_refine_ls_weighting_scheme calc
_refine_ls_wR_factor_gt 0.0815
_refine_ls_wR_factor_ref 0.0861
_reflns_number_gt 2138
_reflns_number_total 2464
_reflns_threshold_expression >2sigma(I)
_cod_data_source_file c4ce00070f2.cif
_cod_data_source_block bmk1004
_cod_depositor_comments
;
The following automatic conversions were performed:

'_symmetry_cell_setting' value 'Monoclinic' changed to 'monoclinic'
according to
/usr/data/users/saulius/crontab/automatic-downloads/rss-feeds/RSC/lib/dictionaries/cif_core.dic
dictionary named 'cif_core.dic' version 2.4.2 from 2011-04-26.

Automatic conversion script
Id: cif_fix_values 2281 2013-09-26 08:29:07Z andrius 

 Adding full bibliography for 7215250--7215263.cif.
;
_cod_original_sg_symbol_H-M P21/a
_cod_database_code 7215260

loop_
_symmetry_equiv_pos_as_xyz
'x, y, z'
'-x+1/2, y+1/2, -z'
'-x, -y, -z'
'x-1/2, -y-1/2, z'

loop_
_atom_site_label
_atom_site_type_symbol
_atom_site_fract_x
_atom_site_fract_y
_atom_site_fract_z
_atom_site_U_iso_or_equiv
_atom_site_adp_type
_atom_site_occupancy
_atom_site_symmetry_multiplicity
_atom_site_calc_flag
_atom_site_refinement_flags
C1 C 0.45618(19) 0.4164(5) 0.35883(15) 0.0189(5) Uani 1 1 d .
C2 C 0.3847(2) 0.6314(5) 0.34065(15) 0.0203(5) Uani 1 1 d .
H2 H 0.3858 0.7500 0.2982 0.024 Uiso 1 1 calc R
C3 C 0.3116(2) 0.6692(6) 0.38594(17) 0.0254(6) Uani 1 1 d .
H3 H 0.2613 0.8139 0.3750 0.030 Uiso 1 1 calc R
C4 C 0.3132(2) 0.4926(6) 0.44714(17) 0.0295(6) Uani 1 1 d .
H4 H 0.2619 0.5188 0.4771 0.035 Uiso 1 1 calc R
C5 C 0.4527(2) 0.2503(6) 0.42266(16) 0.0230(5) Uani 1 1 d .
H5 H 0.5024 0.1048 0.4353 0.028 Uiso 1 1 calc R
C6 C 0.53140(19) 0.3365(5) 0.30969(14) 0.0182(5) Uani 1 1 d .
C7 C 0.61413(19) 0.4886(5) 0.20607(15) 0.0199(5) Uani 1 1 d .
C8 C 0.5784(2) 0.6177(5) 0.13346(16) 0.0225(5) Uani 1 1 d .
C9 C 0.6259(2) 0.5682(6) 0.07227(17) 0.0277(6) Uani 1 1 d .
H9 H 0.6014 0.6601 0.0236 0.033 Uiso 1 1 calc R
C10 C 0.7092(2) 0.3839(6) 0.08252(18) 0.0303(7) Uani 1 1 d .
H10 H 0.7408 0.3449 0.0403 0.036 Uiso 1 1 calc R
C11 C 0.7467(2) 0.2559(7) 0.15435(19) 0.0305(6) Uani 1 1 d .
H11 H 0.8044 0.1308 0.1613 0.037 Uiso 1 1 calc R
C12 C 0.7001(2) 0.3100(6) 0.21623(17) 0.0256(6) Uani 1 1 d .
H12 H 0.7271 0.2244 0.2656 0.031 Uiso 1 1 calc R
N1 N 0.38269(19) 0.2862(5) 0.46697(14) 0.0287(5) Uani 1 1 d .
N2 N 0.56139(17) 0.5359(4) 0.26657(12) 0.0196(4) Uani 1 1 d .
H2A H 0.5472 0.7049 0.2768 0.024 Uiso 1 1 calc R
O1 O 0.55934(16) 0.0982(4) 0.30756(12) 0.0264(4) Uani 1 1 d .
Br1 Br 0.45765(2) 0.85133(6) 0.116450(16) 0.02874(14) Uani 1 1 d .

loop_
_atom_site_aniso_label
_atom_site_aniso_U_11
_atom_site_aniso_U_22
_atom_site_aniso_U_33
_atom_site_aniso_U_23
_atom_site_aniso_U_13
_atom_site_aniso_U_12
C1 0.0217(11) 0.0161(12) 0.0191(12) -0.0026(10) 0.0052(9) -0.0037(10)
C2 0.0196(11) 0.0178(13) 0.0233(12) -0.0013(10) 0.0048(10) -0.0022(10)
C3 0.0229(12) 0.0199(13) 0.0343(15) -0.0043(12) 0.0087(11) 0.0008(11)
C4 0.0308(13) 0.0287(16) 0.0336(15) -0.0086(13) 0.0165(12) -0.0061(12)
C5 0.0266(12) 0.0198(13) 0.0243(13) 0.0000(11) 0.0094(10) -0.0014(11)
C6 0.0194(11) 0.0171(12) 0.0177(11) -0.0006(10) 0.0039(9) -0.0014(10)
C7 0.0183(11) 0.0180(13) 0.0249(12) -0.0016(11) 0.0083(9) -0.0029(10)
C8 0.0205(11) 0.0218(13) 0.0257(13) 0.0000(11) 0.0068(10) -0.0020(10)
C9 0.0252(12) 0.0353(15) 0.0234(13) -0.0031(12) 0.0078(10) -0.0075(12)
C10 0.0251(13) 0.0374(17) 0.0325(15) -0.0087(13) 0.0150(11) -0.0056(12)
C11 0.0205(12) 0.0286(15) 0.0448(17) -0.0032(14) 0.0126(12) 0.0021(12)
C12 0.0236(12) 0.0226(14) 0.0318(15) 0.0024(12) 0.0089(11) 0.0011(11)
N1 0.0363(13) 0.0251(13) 0.0296(12) -0.0017(10) 0.0173(10) -0.0021(11)
N2 0.0261(10) 0.0117(10) 0.0233(11) 0.0025(9) 0.0103(8) 0.0038(9)
O1 0.0342(10) 0.0146(9) 0.0338(11) 0.0008(8) 0.0150(9) 0.0010(8)
Br1 0.02695(17) 0.0309(2) 0.02677(18) 0.00443(12) 0.00354(11) 0.00744(11)

loop_
_atom_type_symbol
_atom_type_description
_atom_type_scat_dispersion_real
_atom_type_scat_dispersion_imag
_atom_type_scat_source
C C 0.0033 0.0016 'International Tables Vol C Tables 4.2.6.8 and 6.1.1.4'
H H 0.0000 0.0000 'International Tables Vol C Tables 4.2.6.8 and 6.1.1.4'
N N 0.0061 0.0033 'International Tables Vol C Tables 4.2.6.8 and 6.1.1.4'
O O 0.0106 0.0060 'International Tables Vol C Tables 4.2.6.8 and 6.1.1.4'
Br Br -0.2901 2.4595 'International Tables Vol C Tables 4.2.6.8 and 6.1.1.4'

loop_
_geom_angle_atom_site_label_1
_geom_angle_atom_site_label_2
_geom_angle_atom_site_label_3
_geom_angle
C2 C1 C5 118.7(2)
C2 C1 C6 123.6(2)
C5 C1 C6 117.5(2)
C1 C2 C3 118.4(2)
C1 C2 H2 120.8
C3 C2 H2 120.8
C4 C3 C2 118.8(3)
C4 C3 H3 120.6
C2 C3 H3 120.6
N1 C4 C3 124.1(2)
N1 C4 H4 118.0
C3 C4 H4 118.0
N1 C5 C1 123.3(3)
N1 C5 H5 118.4
C1 C5 H5 118.4
O1 C6 N2 123.3(2)
O1 C6 C1 120.2(2)
N2 C6 C1 116.5(2)
C12 C7 C8 118.5(2)
C12 C7 N2 121.5(2)
C8 C7 N2 120.0(2)
C9 C8 C7 121.4(3)
C9 C8 Br1 119.1(2)
C7 C8 Br1 119.44(19)
C10 C9 C8 119.5(3)
C10 C9 H9 120.3
C8 C9 H9 120.3
C9 C10 C11 120.1(3)
C9 C10 H10 120.0
C11 C10 H10 120.0
C10 C11 C12 120.3(3)
C10 C11 H11 119.9
C12 C11 H11 119.9
C7 C12 C11 120.3(3)
C7 C12 H12 119.9
C11 C12 H12 119.9
C5 N1 C4 116.7(2)
C6 N2 C7 123.9(2)
C6 N2 H2A 118.1
C7 N2 H2A 118.1

loop_
_geom_bond_atom_site_label_1
_geom_bond_atom_site_label_2
_geom_bond_distance
C1 C2 1.387(4)
C1 C5 1.398(4)
C1 C6 1.501(3)
C2 C3 1.388(4)
C2 H2 0.9500
C3 C4 1.379(4)
C3 H3 0.9500
C4 N1 1.342(4)
C4 H4 0.9500
C5 N1 1.341(3)
C5 H5 0.9500
C6 O1 1.231(3)
C6 N2 1.354(3)
C7 C12 1.390(4)
C7 C8 1.397(4)
C7 N2 1.415(3)
C8 C9 1.383(4)
C8 Br1 1.897(3)
C9 C10 1.383(4)
C9 H9 0.9500
C10 C11 1.386(5)
C10 H10 0.9500
C11 C12 1.391(4)
C11 H11 0.9500
C12 H12 0.9500
N2 H2A 0.8800
